data_4509619
loop_
_publ_author_name
'Zhu, Qilong'
'Sheng, Tianlu'
'Fu, Ruibiao'
'Hu, Shengmin'
'Chen, Jianshan'
'Xiang, Shengchang'
'Shen, Chaojun'
'Wu, Xintao'

_publ_section_title
;
 Novel Structures and Luminescence Properties of Lanthanide Coordination
 Polymers with a Novel Flexible Polycarboxylate Ligand&#x00A7;
;
_journal_issue 12
_journal_name_full 'Crystal Growth &amp; Design'
_journal_page_first 5128
_journal_paper_doi 10.1021/cg900518s
_journal_volume 9
_journal_year 2009
_chemical_formula_sum 'C15 H38 Gd2 N6 O25'
_chemical_formula_weight 1016.61
_chemical_name_systematic
; 
 ? 
;
_space_group_IT_number 15
_symmetry_cell_setting monoclinic
_symmetry_space_group_name_Hall '-C 2yc'
_symmetry_space_group_name_H-M 'C 1 2/c 1'
_atom_sites_solution_hydrogens geom
_atom_sites_solution_primary direct
_atom_sites_solution_secondary difmap
_audit_creation_method SHELXL-97
_cell_angle_alpha 90.00
_cell_angle_beta 130.276(14)
_cell_angle_gamma 90.00
_cell_formula_units_Z 4
_cell_length_a 12.767(4)
_cell_length_b 16.867(5)
_cell_length_c 19.354(5)
_cell_measurement_reflns_used 4005
_cell_measurement_temperature 293(2)
_cell_measurement_theta_max 27.4526
_cell_measurement_theta_min 2.4150
_cell_volume 3179.7(17)
_computing_cell_refinement 'CrystalClear (Rigaku Inc., 2007)'
_computing_data_collection 'CrystalClear (Rigaku Inc., 2007)'
_computing_data_reduction 'CrystalClear (Rigaku Inc., 2007)'
_computing_structure_refinement 'SHELXL-97 (Sheldrick, 1997)'
_computing_structure_solution 'SHELXS-97 (Sheldrick, 1990)'
_diffrn_ambient_temperature 293(2)
_diffrn_measured_fraction_theta_full 0.996
_diffrn_measured_fraction_theta_max 0.996
_diffrn_radiation_monochromator graphite
_diffrn_radiation_source 'fine-focus sealed tube'
_diffrn_radiation_type MoK\a
_diffrn_radiation_wavelength 0.71073
_diffrn_reflns_av_R_equivalents 0.0289
_diffrn_reflns_av_sigmaI/netI 0.0279
_diffrn_reflns_limit_h_max 16
_diffrn_reflns_limit_h_min -16
_diffrn_reflns_limit_k_max 21
_diffrn_reflns_limit_k_min -19
_diffrn_reflns_limit_l_max 24
_diffrn_reflns_limit_l_min -25
_diffrn_reflns_number 11832
_diffrn_reflns_theta_full 27.49
_diffrn_reflns_theta_max 27.49
_diffrn_reflns_theta_min 2.41
_exptl_absorpt_coefficient_mu 4.243
_exptl_absorpt_correction_T_max 1.0000
_exptl_absorpt_correction_T_min 0.6363
_exptl_absorpt_correction_type multi-scan
_exptl_crystal_colour Colorless
_exptl_crystal_density_diffrn 2.124
_exptl_crystal_density_method 'not measured'
_exptl_crystal_description Block
_exptl_crystal_F_000 1991
_exptl_crystal_size_max 0.14
_exptl_crystal_size_mid 0.13
_exptl_crystal_size_min 0.05
_refine_diff_density_max 1.687
_refine_diff_density_min -2.078
_refine_diff_density_rms 0.449
_refine_ls_extinction_method none
_refine_ls_goodness_of_fit_ref 1.047
_refine_ls_hydrogen_treatment constr
_refine_ls_matrix_type full
_refine_ls_number_parameters 196
_refine_ls_number_reflns 3636
_refine_ls_number_restraints 0
_refine_ls_restrained_S_all 1.047
_refine_ls_R_factor_all 0.0404
_refine_ls_R_factor_gt 0.0298
_refine_ls_shift/su_max 0.001
_refine_ls_shift/su_mean 0.000
_refine_ls_structure_factor_coef Fsqd
_refine_ls_weighting_details 'calc w=1/[\s^2^(Fo^2^)+(0.0823P)^2^+1.8372P] where P=(Fo^2^+2Fc^2^)/3'
_refine_ls_weighting_scheme calc
_refine_ls_wR_factor_gt 0.0896
_refine_ls_wR_factor_ref 0.1115
_reflns_number_gt 3127
_reflns_number_total 3636
_reflns_threshold_expression >2sigma(I)
_cod_data_source_file cg900518ssup4.cif
_cod_data_source_block b
_cod_depositor_comments
;
The following automatic conversions were performed:

'_exptl_absorpt_correction_type' value 'Multi-scan' changed to
'multi-scan' according to
/home/saulius/struct/CIF-dictionaries/cif_core.dic dictionary named
'cif_core.dic' version 2.4.2 from 2011-04-26.

Automatic conversion script
Id: cif_fix_values 1891 2012-01-12 08:04:46Z andrius 
;
_cod_original_cell_volume 3179.7(16)
_cod_original_sg_symbol_H-M C2/c
_cod_database_code 4509619

loop_
_symmetry_equiv_pos_as_xyz
'x, y, z'
'-x, y, -z+1/2'
'x+1/2, y+1/2, z'
'-x+1/2, y+1/2, -z+1/2'
'-x, -y, -z'
'x, -y, z-1/2'
'-x+1/2, -y+1/2, -z'
'x+1/2, -y+1/2, z-1/2'

loop_
_atom_site_label
_atom_site_type_symbol
_atom_site_fract_x
_atom_site_fract_y
_atom_site_fract_z
_atom_site_U_iso_or_equiv
_atom_site_adp_type
_atom_site_occupancy
_atom_site_symmetry_multiplicity
_atom_site_calc_flag
_atom_site_refinement_flags
Gd1 Gd 0.56646(2) 0.051307(12) 0.442539(14) 0.01565(11) Uani 1 1 d .
O1 O 0.4070(4) 0.0774(2) 0.2801(2) 0.0309(8) Uani 1 1 d .
O2 O 0.4335(4) 0.1771(2) 0.3615(2) 0.0310(8) Uani 1 1 d .
O3 O 0.0958(4) 0.3658(2) 0.0542(2) 0.0245(7) Uani 1 1 d .
O4 O 0.0117(4) 0.4211(2) 0.1151(2) 0.0256(8) Uani 1 1 d .
O5 O 0.2891(3) 0.5112(2) 0.0640(2) 0.0285(8) Uani 1 1 d .
O6 O 0.1361(3) 0.5331(2) 0.0790(2) 0.0225(7) Uani 1 1 d .
O7 O 0.6766(4) 0.0215(3) 0.3800(3) 0.0334(8) Uani 1 1 d .
O8 O 0.7370(4) 0.1579(2) 0.4958(3) 0.0390(9) Uani 1 1 d .
N1 N 0.5000 0.2767(3) 0.2500 0.0227(12) Uani 1 2 d S
N2 N 0.3903(4) 0.4000(2) 0.2312(3) 0.0233(9) Uani 1 1 d .
N4 N 0.2874(4) 0.2792(2) 0.2096(3) 0.0224(8) Uani 1 1 d .
N3 N 0.5000 0.5156(3) 0.2500 0.0228(12) Uani 1 2 d S
C1 C 0.3965(4) 0.3201(3) 0.2307(3) 0.0197(9) Uani 1 1 d .
C8 C 0.5000 0.4358(4) 0.2500 0.0205(14) Uani 1 2 d S
C4 C 0.2829(4) 0.1945(3) 0.1991(3) 0.0207(9) Uani 1 1 d .
H4A H 0.3024 0.1821 0.1594 0.025 Uiso 1 1 calc R
H4B H 0.1904 0.1763 0.1695 0.025 Uiso 1 1 calc R
C5 C 0.3817(5) 0.1489(3) 0.2862(3) 0.0202(9) Uani 1 1 d .
C6 C 0.1800(5) 0.3213(3) 0.2000(3) 0.0225(10) Uani 1 1 d .
H6A H 0.2219 0.3545 0.2529 0.027 Uiso 1 1 calc R
H6B H 0.1225 0.2829 0.1990 0.027 Uiso 1 1 calc R
C7 C 0.0886(5) 0.3732(3) 0.1154(3) 0.0200(9) Uani 1 1 d .
C2 C 0.3730(5) 0.5573(3) 0.2100(3) 0.0207(10) Uani 1 1 d .
H2A H 0.3882 0.6139 0.2125 0.025 Uiso 1 1 calc R
H2B H 0.3440 0.5462 0.2446 0.025 Uiso 1 1 calc R
C3 C 0.2600(4) 0.5321(3) 0.1116(3) 0.0178(9) Uani 1 1 d .
O9 O 0.4215(13) 0.4787(7) 0.4110(8) 0.157(4) Uiso 1 1 d .
O10 O 0.1738(8) 0.2518(5) 0.3749(5) 0.116(3) Uiso 1 1 d .
O11 O 0.0785(7) 0.1607(5) 0.4435(4) 0.092(2) Uiso 1 1 d .
O12 O 0.4941(5) 0.3209(3) 0.0507(4) 0.0600(13) Uiso 1 1 d .
O13 O 0.0000 0.3709(5) 0.2500 0.0606(19) Uiso 1 2 d S

loop_
_atom_site_aniso_label
_atom_site_aniso_U_11
_atom_site_aniso_U_22
_atom_site_aniso_U_33
_atom_site_aniso_U_23
_atom_site_aniso_U_13
_atom_site_aniso_U_12
Gd1 0.01350(15) 0.01671(16) 0.01267(15) 0.00148(7) 0.00664(12) -0.00029(7)
O1 0.041(2) 0.0265(19) 0.0234(19) 0.0069(16) 0.0200(18) 0.0102(17)
O2 0.041(2) 0.0250(19) 0.0199(18) 0.0023(15) 0.0165(17) 0.0032(16)
O3 0.0285(18) 0.0242(18) 0.0201(17) 0.0043(14) 0.0154(15) 0.0047(14)
O4 0.0318(19) 0.0229(18) 0.0287(19) 0.0086(15) 0.0226(17) 0.0100(15)
O5 0.0212(17) 0.039(2) 0.0203(17) -0.0039(15) 0.0113(15) 0.0018(15)
O6 0.0128(16) 0.0243(17) 0.0210(17) 0.0009(14) 0.0067(14) 0.0018(13)
O7 0.038(2) 0.040(2) 0.032(2) 0.0047(18) 0.0269(19) 0.0060(18)
O8 0.039(2) 0.035(2) 0.048(2) -0.0081(19) 0.030(2) -0.0107(18)
N1 0.014(3) 0.025(3) 0.024(3) 0.000 0.010(2) 0.000
N2 0.0136(18) 0.020(2) 0.024(2) 0.0032(16) 0.0066(17) 0.0001(15)
N4 0.0140(18) 0.020(2) 0.028(2) 0.0088(16) 0.0108(17) 0.0048(15)
N3 0.013(3) 0.012(3) 0.022(3) 0.000 0.002(2) 0.000
C1 0.016(2) 0.020(2) 0.014(2) 0.0031(17) 0.0060(18) -0.0009(17)
C8 0.011(3) 0.022(3) 0.014(3) 0.000 0.002(3) 0.000
C4 0.013(2) 0.024(2) 0.018(2) 0.0024(18) 0.0071(18) -0.0009(17)
C5 0.019(2) 0.021(2) 0.018(2) 0.0019(18) 0.0112(19) 0.0015(18)
C6 0.020(2) 0.024(2) 0.023(2) 0.0045(19) 0.013(2) 0.0029(18)
C7 0.020(2) 0.017(2) 0.021(2) 0.0032(18) 0.012(2) 0.0028(17)
C2 0.012(2) 0.021(2) 0.018(2) 0.0007(17) 0.005(2) -0.0021(16)
C3 0.012(2) 0.017(2) 0.013(2) 0.0010(17) 0.0034(18) -0.0011(16)

loop_
_atom_type_symbol
_atom_type_description
_atom_type_scat_dispersion_real
_atom_type_scat_dispersion_imag
_atom_type_scat_source
C C 0.0030 0.0020 'International Tables Vol C Tables 4.2.6.8 and 6.1.1.4'
H H 0.0000 0.0000 'International Tables Vol C Tables 4.2.6.8 and 6.1.1.4'
Gd Gd -0.1650 3.9040 'International Tables Vol C Tables 4.2.6.8 and 6.1.1.4'
N N 0.0060 0.0030 'International Tables Vol C Tables 4.2.6.8 and 6.1.1.4'
O O 0.0110 0.0060 'International Tables Vol C Tables 4.2.6.8 and 6.1.1.4'

loop_
_geom_angle_atom_site_label_1
_geom_angle_atom_site_label_2
_geom_angle_atom_site_label_3
_geom_angle
_geom_angle_site_symmetry_1
_geom_angle_site_symmetry_3
O6 Gd1 O4 73.54(12) 4_545 4_545
O6 Gd1 O3 75.47(12) 4_545 8_556
O4 Gd1 O3 137.68(12) 4_545 8_556
O6 Gd1 O7 143.82(13) 4_545 .
O4 Gd1 O7 77.08(13) 4_545 .
O3 Gd1 O7 140.23(13) 8_556 .
O6 Gd1 O1 83.68(13) 4_545 .
O4 Gd1 O1 79.25(13) 4_545 .
O3 Gd1 O1 124.91(12) 8_556 .
O7 Gd1 O1 70.38(13) . .
O6 Gd1 O5 124.68(12) 4_545 8_556
O4 Gd1 O5 85.85(13) 4_545 8_556
O3 Gd1 O5 88.72(12) 8_556 8_556
O7 Gd1 O5 72.84(13) . 8_556
O1 Gd1 O5 142.51(12) . 8_556
O6 Gd1 O8 137.45(13) 4_545 .
O4 Gd1 O8 149.00(13) 4_545 .
O3 Gd1 O8 67.51(13) 8_556 .
O7 Gd1 O8 73.80(14) . .
O1 Gd1 O8 100.49(15) . .
O5 Gd1 O8 75.66(14) 8_556 .
O6 Gd1 O2 77.31(13) 4_545 .
O4 Gd1 O2 125.12(13) 4_545 .
O3 Gd1 O2 73.76(12) 8_556 .
O7 Gd1 O2 103.72(13) . .
O1 Gd1 O2 51.92(12) . .
O5 Gd1 O2 147.96(12) 8_556 .
O8 Gd1 O2 72.91(14) . .
O6 Gd1 O6 73.96(13) 4_545 8_556
O4 Gd1 O6 74.60(12) 4_545 8_556
O3 Gd1 O6 69.60(13) 8_556 8_556
O7 Gd1 O6 117.71(12) . 8_556
O1 Gd1 O6 149.40(12) . 8_556
O5 Gd1 O6 50.98(11) 8_556 8_556
O8 Gd1 O6 110.11(13) . 8_556
O2 Gd1 O6 137.83(12) . 8_556
O6 Gd1 C5 80.10(13) 4_545 .
O4 Gd1 C5 103.08(13) 4_545 .
O3 Gd1 C5 99.18(13) 8_556 .
O7 Gd1 C5 86.52(13) . .
O1 Gd1 C5 26.28(13) . .
O5 Gd1 C5 155.22(12) 8_556 .
O8 Gd1 C5 85.67(14) . .
O2 Gd1 C5 25.66(12) . .
O6 Gd1 C5 153.56(12) 8_556 .
O6 Gd1 C3 100.00(13) 4_545 8_556
O4 Gd1 C3 82.73(13) 4_545 8_556
O3 Gd1 C3 75.02(13) 8_556 8_556
O7 Gd1 C3 96.73(13) . 8_556
O1 Gd1 C3 159.77(13) . 8_556
O5 Gd1 C3 25.39(12) 8_556 8_556
O8 Gd1 C3 90.25(14) . 8_556
O2 Gd1 C3 148.31(12) . 8_556
O6 Gd1 C3 26.05(12) 8_556 8_556
C5 Gd1 C3 173.89(13) . 8_556
O6 Gd1 Gd1 39.07(9) 4_545 5_656
O4 Gd1 Gd1 69.95(9) 4_545 5_656
O3 Gd1 Gd1 67.80(8) 8_556 5_656
O7 Gd1 Gd1 141.76(10) . 5_656
O1 Gd1 Gd1 119.93(10) . 5_656
O5 Gd1 Gd1 85.74(9) 8_556 5_656
O8 Gd1 Gd1 131.60(11) . 5_656
O2 Gd1 Gd1 110.81(9) . 5_656
O6 Gd1 Gd1 34.89(8) 8_556 5_656
C5 Gd1 Gd1 119.00(9) . 5_656
C3 Gd1 Gd1 60.93(10) 8_556 5_656
C5 O1 Gd1 95.8(3) . .
C5 O2 Gd1 92.4(3) . .
C7 O3 Gd1 137.0(3) . 8_455
C7 O4 Gd1 132.9(3) . 4
C3 O5 Gd1 96.6(3) . 8_455
C3 O6 Gd1 164.0(3) . 4
C3 O6 Gd1 89.8(3) . 8_455
Gd1 O6 Gd1 106.04(13) 4 8_455
C1 N1 C1 113.6(6) 2_655 .
C8 N2 C1 113.3(4) . .
C1 N4 C4 119.0(4) . .
C1 N4 C6 119.5(4) . .
C4 N4 C6 121.5(4) . .
C8 N3 C2 119.0(3) . 2_655
C8 N3 C2 119.0(3) . .
C2 N3 C2 122.0(5) 2_655 .
N1 C1 N2 126.7(4) . .
N1 C1 N4 116.3(4) . .
N2 C1 N4 117.0(4) . .
N2 C8 N2 126.5(6) . 2_655
N2 C8 N3 116.8(3) . .
N2 C8 N3 116.8(3) 2_655 .
N4 C4 C5 114.8(4) . .
N4 C4 H4A 108.6 . .
C5 C4 H4A 108.6 . .
N4 C4 H4B 108.6 . .
C5 C4 H4B 108.6 . .
H4A C4 H4B 107.5 . .
O2 C5 O1 119.8(4) . .
O2 C5 C4 122.9(4) . .
O1 C5 C4 117.2(4) . .
O2 C5 Gd1 62.0(2) . .
O1 C5 Gd1 57.9(2) . .
C4 C5 Gd1 175.1(3) . .
N4 C6 C7 115.0(4) . .
N4 C6 H6A 108.5 . .
C7 C6 H6A 108.5 . .
N4 C6 H6B 108.5 . .
C7 C6 H6B 108.5 . .
H6A C6 H6B 107.5 . .
O3 C7 O4 126.1(4) . .
O3 C7 C6 118.9(4) . .
O4 C7 C6 114.9(4) . .
N3 C2 C3 111.1(4) . .
N3 C2 H2A 109.4 . .
C3 C2 H2A 109.4 . .
N3 C2 H2B 109.4 . .
C3 C2 H2B 109.4 . .
H2A C2 H2B 108.0 . .
O5 C3 O6 120.4(4) . .
O5 C3 C2 120.5(4) . .
O6 C3 C2 119.1(4) . .
O5 C3 Gd1 58.0(2) . 8_455
O6 C3 Gd1 64.1(2) . 8_455
C2 C3 Gd1 166.9(3) . 8_455

loop_
_geom_bond_atom_site_label_1
_geom_bond_atom_site_label_2
_geom_bond_distance
_geom_bond_site_symmetry_2
Gd1 O6 2.359(4) 4_545
Gd1 O4 2.372(4) 4_545
Gd1 O3 2.392(3) 8_556
Gd1 O7 2.429(4) .
Gd1 O1 2.439(4) .
Gd1 O5 2.465(4) 8_556
Gd1 O8 2.477(4) .
Gd1 O2 2.530(4) .
Gd1 O6 2.599(4) 8_556
Gd1 C5 2.863(5) .
Gd1 C3 2.888(5) 8_556
Gd1 Gd1 3.9627(8) 5_656
O1 C5 1.274(6) .
O2 C5 1.241(6) .
O3 C7 1.252(6) .
O3 Gd1 2.392(3) 8_455
O4 C7 1.269(6) .
O4 Gd1 2.372(4) 4
O5 C3 1.247(6) .
O5 Gd1 2.465(4) 8_455
O6 C3 1.269(6) .
O6 Gd1 2.359(4) 4
O6 Gd1 2.599(4) 8_455
N1 C1 1.335(6) 2_655
N1 C1 1.335(6) .
N2 C8 1.342(5) .
N2 C1 1.350(6) .
N4 C1 1.359(6) .
N4 C4 1.440(6) .
N4 C6 1.444(6) .
N3 C8 1.347(8) .
N3 C2 1.449(5) 2_655
N3 C2 1.449(5) .
C8 N2 1.342(5) 2_655
C4 C5 1.509(6) .
C4 H4A 0.9700 .
C4 H4B 0.9700 .
C6 C7 1.530(6) .
C6 H6A 0.9700 .
C6 H6B 0.9700 .
C2 C3 1.528(6) .
C2 H2A 0.9700 .
C2 H2B 0.9700 .
C3 Gd1 2.888(5) 8_455

loop_
_geom_torsion_atom_site_label_1
_geom_torsion_atom_site_label_2
_geom_torsion_atom_site_label_3
_geom_torsion_atom_site_label_4
_geom_torsion
_geom_torsion_site_symmetry_1
_geom_torsion_site_symmetry_4
O6 Gd1 O1 C5 80.4(3) 4_545 .
O4 Gd1 O1 C5 154.8(3) 4_545 .
O3 Gd1 O1 C5 13.1(4) 8_556 .
O7 Gd1 O1 C5 -125.2(3) . .
O5 Gd1 O1 C5 -136.8(3) 8_556 .
O8 Gd1 O1 C5 -56.7(3) . .
O2 Gd1 O1 C5 1.6(3) . .
O6 Gd1 O1 C5 123.3(3) 8_556 .
C3 Gd1 O1 C5 -177.8(3) 8_556 .
Gd1 Gd1 O1 C5 95.6(3) 5_656 .
O6 Gd1 O2 C5 -93.5(3) 4_545 .
O4 Gd1 O2 C5 -34.4(4) 4_545 .
O3 Gd1 O2 C5 -171.9(3) 8_556 .
O7 Gd1 O2 C5 49.3(3) . .
O1 Gd1 O2 C5 -1.6(3) . .
O5 Gd1 O2 C5 128.8(3) 8_556 .
O8 Gd1 O2 C5 117.2(3) . .
O6 Gd1 O2 C5 -141.4(3) 8_556 .
C3 Gd1 O2 C5 177.9(3) 8_556 .
Gd1 Gd1 O2 C5 -114.0(3) 5_656 .
C1 N1 C1 N2 -1.6(3) 2_655 .
C1 N1 C1 N4 179.5(5) 2_655 .
C8 N2 C1 N1 2.9(6) . .
C8 N2 C1 N4 -178.2(4) . .
C4 N4 C1 N1 -7.2(6) . .
C6 N4 C1 N1 171.6(4) . .
C4 N4 C1 N2 173.7(4) . .
C6 N4 C1 N2 -7.4(6) . .
C1 N2 C8 N2 -1.3(3) . 2_655
C1 N2 C8 N3 178.7(3) . .
C2 N3 C8 N2 165.6(3) 2_655 .
C2 N3 C8 N2 -14.4(3) . .
C2 N3 C8 N2 -14.4(3) 2_655 2_655
C2 N3 C8 N2 165.6(3) . 2_655
C1 N4 C4 C5 72.9(6) . .
C6 N4 C4 C5 -106.0(5) . .
Gd1 O2 C5 O1 2.9(5) . .
Gd1 O2 C5 C4 179.9(4) . .
Gd1 O1 C5 O2 -3.0(5) . .
Gd1 O1 C5 C4 179.8(3) . .
N4 C4 C5 O2 19.8(7) . .
N4 C4 C5 O1 -163.0(4) . .
N4 C4 C5 Gd1 -161(4) . .
O6 Gd1 C5 O2 81.3(3) 4_545 .
O4 Gd1 C5 O2 151.7(3) 4_545 .
O3 Gd1 C5 O2 7.9(3) 8_556 .
O7 Gd1 C5 O2 -132.5(3) . .
O1 Gd1 C5 O2 177.1(5) . .
O5 Gd1 C5 O2 -99.3(4) 8_556 .
O8 Gd1 C5 O2 -58.5(3) . .
O6 Gd1 C5 O2 70.0(4) 8_556 .
C3 Gd1 C5 O2 -10.2(14) 8_556 .
Gd1 Gd1 C5 O2 77.5(3) 5_656 .
O6 Gd1 C5 O1 -95.8(3) 4_545 .
O4 Gd1 C5 O1 -25.4(3) 4_545 .
O3 Gd1 C5 O1 -169.2(3) 8_556 .
O7 Gd1 C5 O1 50.5(3) . .
O5 Gd1 C5 O1 83.6(4) 8_556 .
O8 Gd1 C5 O1 124.5(3) . .
O2 Gd1 C5 O1 -177.1(5) . .
O6 Gd1 C5 O1 -107.1(4) 8_556 .
C3 Gd1 C5 O1 172.7(11) 8_556 .
Gd1 Gd1 C5 O1 -99.5(3) 5_656 .
O6 Gd1 C5 C4 -98(4) 4_545 .
O4 Gd1 C5 C4 -27(4) 4_545 .
O3 Gd1 C5 C4 -171(4) 8_556 .
O7 Gd1 C5 C4 48(4) . .
O1 Gd1 C5 C4 -2(4) . .
O5 Gd1 C5 C4 82(4) 8_556 .
O8 Gd1 C5 C4 122(4) . .
O2 Gd1 C5 C4 -179(100) . .
O6 Gd1 C5 C4 -109(4) 8_556 .
C3 Gd1 C5 C4 171(3) 8_556 .
Gd1 Gd1 C5 C4 -102(4) 5_656 .
C1 N4 C6 C7 71.3(6) . .
C4 N4 C6 C7 -109.9(5) . .
Gd1 O3 C7 O4 30.1(8) 8_455 .
Gd1 O3 C7 C6 -149.5(3) 8_455 .
Gd1 O4 C7 O3 -34.4(7) 4 .
Gd1 O4 C7 C6 145.1(3) 4 .
N4 C6 C7 O3 12.1(6) . .
N4 C6 C7 O4 -167.5(4) . .
C8 N3 C2 C3 -56.3(4) . .
C2 N3 C2 C3 123.7(4) 2_655 .
Gd1 O5 C3 O6 -15.4(5) 8_455 .
Gd1 O5 C3 C2 164.8(4) 8_455 .
Gd1 O6 C3 O5 -173.4(9) 4 .
Gd1 O6 C3 O5 14.5(5) 8_455 .
Gd1 O6 C3 C2 6.4(14) 4 .
Gd1 O6 C3 C2 -165.7(4) 8_455 .
Gd1 O6 C3 Gd1 172.1(12) 4 8_455
N3 C2 C3 O5 -30.8(6) . .
N3 C2 C3 O6 149.4(4) . .
N3 C2 C3 Gd1 48.4(16) . 8_455
